data_4115183
loop_
_publ_author_name
'Viktor V. Zhdankin'
'Olena Maydanovych'
'Jon Herschbach'
'Robert McDonald'
'Rik R. Tykwinski'

_publ_contact_author_address
; Department of Chemistry
  University of Alberta
  Edmonton Alberta T6G 2G2
  Canada
;
_publ_contact_author_email rik.tykwinski@ualberta.ca
_publ_contact_author_fax 1(780)4928231
_publ_contact_author_name 'Dr Rik R. Tykwinski'
_publ_contact_author_phone 1(780)4925307
_publ_section_title
;
 Preparation, Structure, and Unexpected Chemistry of Phosphoranyl-Derived
 Benziodoxoles
;
_journal_name_full 'Journal of the American Chemical Society'
_journal_page_first 11614
_journal_page_last 11615
_journal_paper_doi 10.1021/ja0277780
_journal_volume 124
_journal_year 2002
_chemical_formula_sum 'C58 H48 Cl I2 N O6 P2'
_chemical_formula_weight 1206.16
_space_group_IT_number 14
_symmetry_cell_setting monoclinic
_symmetry_space_group_name_Hall '-P 2ybc'
_symmetry_space_group_name_H-M 'P 1 21/c 1'
_atom_sites_solution_hydrogens geom
_atom_sites_solution_primary direct
_atom_sites_solution_secondary difmap
_audit_creation_method 'manual editing of SHELXL template'
_cell_angle_alpha 90.00
_cell_angle_beta 101.895(2)
_cell_angle_gamma 90.00
_cell_formula_units_Z 4
_cell_length_a 10.2285(9)
_cell_length_b 29.139(3)
_cell_length_c 17.8515(17)
_cell_measurement_reflns_used 3764
_cell_measurement_temperature 193(2)
_cell_measurement_theta_max 22.608
_cell_measurement_theta_min 2.239
_cell_volume 5206.4(9)
_computing_cell_refinement 'Bruker SHELXTL (Sheldrick, 1997)'
_computing_data_collection 'Bruker SMART (Bruker, 1997)'
_computing_data_reduction 'Bruker SHELXTL (Sheldrick, 1997)'
_computing_molecular_graphics 'Bruker SHELXTL (Sheldrick, 1997)'
_computing_publication_material 'Bruker SHELXTL (Sheldrick, 1997)'
_computing_structure_refinement 'SHELXL-97 (Sheldrick, 1997)'
_computing_structure_solution 'SHELXS-97 (Sheldrick, 1990)'
_diffrn_ambient_temperature 193(2)
_diffrn_detector_area_resol_mean 8.192
_diffrn_measured_fraction_theta_full 0.997
_diffrn_measured_fraction_theta_max 0.997
_diffrn_measurement_device_type 'Bruker PLATFORM diffractometer/SMART 1000 CCD area detector'
_diffrn_measurement_method '\w scans'
_diffrn_radiation_monochromator graphite
_diffrn_radiation_source 'fine-focus sealed tube'
_diffrn_radiation_type MoK\a
_diffrn_radiation_wavelength 0.71073
_diffrn_reflns_av_R_equivalents 0.1931
_diffrn_reflns_av_sigmaI/netI 0.2651
_diffrn_reflns_limit_h_max 7
_diffrn_reflns_limit_h_min -12
_diffrn_reflns_limit_k_max 35
_diffrn_reflns_limit_k_min -36
_diffrn_reflns_limit_l_max 22
_diffrn_reflns_limit_l_min -21
_diffrn_reflns_number 25391
_diffrn_reflns_theta_full 26.42
_diffrn_reflns_theta_max 26.42
_diffrn_reflns_theta_min 1.36
_diffrn_standards_decay_% 0
_diffrn_standards_interval_time 0
_diffrn_standards_number 0
_exptl_absorpt_coefficient_mu 1.373
_exptl_absorpt_correction_T_max 0.9345
_exptl_absorpt_correction_T_min 0.7430
_exptl_absorpt_correction_type empirical
_exptl_absorpt_process_details 'SADABS (Sheldrick, 1996)'
_exptl_crystal_colour colorless
_exptl_crystal_density_diffrn 1.539
_exptl_crystal_description plate
_exptl_crystal_F_000 2416
_exptl_crystal_size_max 0.23
_exptl_crystal_size_mid 0.06
_exptl_crystal_size_min 0.05
_refine_diff_density_max 0.829
_refine_diff_density_min -0.647
_refine_diff_density_rms 0.162
_refine_ls_extinction_method none
_refine_ls_goodness_of_fit_ref 0.946
_refine_ls_hydrogen_treatment constr
_refine_ls_matrix_type full
_refine_ls_number_parameters 635
_refine_ls_number_reflns 10670
_refine_ls_number_restraints 1
_refine_ls_restrained_S_all 0.946
_refine_ls_R_factor_all 0.2138
_refine_ls_R_factor_gt 0.0826
_refine_ls_shift/su_max 0.001
_refine_ls_shift/su_mean 0.000
_refine_ls_structure_factor_coef Fsqd
_refine_ls_weighting_details 'calc w=1/[\s^2^(Fo^2^)+(0.0647P)^2^+0.0000P] where P=(Fo^2^+2Fc^2^)/3'
_refine_ls_weighting_scheme calc
_refine_ls_wR_factor_gt 0.1314
_refine_ls_wR_factor_ref 0.1865
_reflns_number_gt 4600
_reflns_number_total 10670
_reflns_threshold_expression I>2\s(I)
_cod_data_source_file ja0277780_s1_2.cif
_cod_data_source_block compound(3b)
_cod_original_cell_volume 5206.4(8)
_cod_original_sg_symbol_H-M 'P 21/c'
_cod_database_code 4115183

loop_
_symmetry_equiv_pos_as_xyz
'x, y, z'
'-x, y+1/2, -z+1/2'
'-x, -y, -z'
'x, -y-1/2, z-1/2'

loop_
_atom_site_label
_atom_site_type_symbol
_atom_site_fract_x
_atom_site_fract_y
_atom_site_fract_z
_atom_site_U_iso_or_equiv
_atom_site_adp_type
_atom_site_occupancy
_atom_site_symmetry_multiplicity
_atom_site_calc_flag
_atom_site_refinement_flags
I1 I 0.23678(7) 0.24305(3) -0.36138(5) 0.0283(2) Uani 1 1 d .
P1 P -0.0495(3) 0.18593(10) -0.38876(18) 0.0243(7) Uani 1 1 d .
O11 O 0.4080(8) 0.2950(3) -0.4111(5) 0.042(2) Uani 1 1 d D
O12 O 0.5152(9) 0.2945(3) -0.5089(5) 0.049(3) Uani 1 1 d D
H12O H 0.5338 0.3216 -0.4946 0.073 Uiso 1 1 calc RD
O13 O 0.0517(8) 0.1471(3) -0.2416(5) 0.034(2) Uani 1 1 d .
C10 C 0.4447(11) 0.2752(4) -0.4638(8) 0.033(3) Uani 1 1 d D
C11 C 0.3261(11) 0.2034(4) -0.4398(7) 0.031(3) Uani 1 1 d .
C12 C 0.4088(11) 0.2260(4) -0.4810(7) 0.027(3) Uani 1 1 d .
C13 C 0.4616(12) 0.2002(5) -0.5347(7) 0.041(3) Uani 1 1 d .
H13 H 0.5191 0.2146 -0.5632 0.049 Uiso 1 1 calc R
C14 C 0.4310(13) 0.1548(5) -0.5462(8) 0.045(4) Uani 1 1 d .
H14 H 0.4673 0.1380 -0.5827 0.054 Uiso 1 1 calc R
C15 C 0.3480(12) 0.1331(4) -0.5056(7) 0.037(3) Uani 1 1 d .
H15 H 0.3267 0.1016 -0.5146 0.045 Uiso 1 1 calc R
C16 C 0.2951(11) 0.1572(4) -0.4512(7) 0.030(3) Uani 1 1 d .
H16 H 0.2389 0.1424 -0.4225 0.036 Uiso 1 1 calc R
C17 C 0.1117(11) 0.1930(4) -0.3344(7) 0.029(3) Uani 1 1 d .
C18 C 0.1400(11) 0.1720(4) -0.2609(7) 0.030(3) Uani 1 1 d .
C19 C 0.2697(12) 0.1783(5) -0.2046(8) 0.050(4) Uani 1 1 d .
H19A H 0.2806 0.1537 -0.1664 0.060 Uiso 1 1 calc R
H19B H 0.2695 0.2081 -0.1791 0.060 Uiso 1 1 calc R
H19C H 0.3438 0.1773 -0.2317 0.060 Uiso 1 1 calc R
C111 C -0.0670(10) 0.2235(4) -0.4704(6) 0.022(3) Uani 1 1 d .
C112 C -0.0070(12) 0.2114(4) -0.5305(7) 0.032(3) Uani 1 1 d .
H112 H 0.0294 0.1814 -0.5316 0.039 Uiso 1 1 calc R
C113 C 0.0008(12) 0.2412(4) -0.5876(7) 0.036(3) Uani 1 1 d .
H113 H 0.0437 0.2327 -0.6279 0.043 Uiso 1 1 calc R
C114 C -0.0563(15) 0.2855(5) -0.5861(8) 0.054(4) Uani 1 1 d .
H114 H -0.0504 0.3071 -0.6251 0.064 Uiso 1 1 calc R
C115 C -0.1206(15) 0.2972(4) -0.5276(8) 0.052(4) Uani 1 1 d .
H115 H -0.1605 0.3267 -0.5272 0.062 Uiso 1 1 calc R
C116 C -0.1267(12) 0.2666(4) -0.4704(7) 0.037(3) Uani 1 1 d .
H116 H -0.1716 0.2747 -0.4307 0.045 Uiso 1 1 calc R
C121 C -0.0823(12) 0.1284(4) -0.4269(7) 0.029(3) Uani 1 1 d .
C122 C -0.0054(12) 0.0908(4) -0.3934(7) 0.031(3) Uani 1 1 d .
H122 H 0.0682 0.0957 -0.3521 0.037 Uiso 1 1 calc R
C123 C -0.0358(13) 0.0478(4) -0.4201(8) 0.040(4) Uani 1 1 d .
H123 H 0.0209 0.0231 -0.3996 0.048 Uiso 1 1 calc R
C124 C -0.1458(14) 0.0392(4) -0.4757(9) 0.046(4) Uani 1 1 d .
H124 H -0.1699 0.0086 -0.4908 0.055 Uiso 1 1 calc R
C125 C -0.2210(13) 0.0752(5) -0.5095(8) 0.044(4) Uani 1 1 d .
H125 H -0.2948 0.0698 -0.5505 0.053 Uiso 1 1 calc R
C126 C -0.1905(12) 0.1194(5) -0.4844(7) 0.038(3) Uani 1 1 d .
H126 H -0.2454 0.1440 -0.5073 0.045 Uiso 1 1 calc R
C131 C -0.1791(11) 0.2009(4) -0.3382(7) 0.026(3) Uani 1 1 d .
C132 C -0.1600(12) 0.2387(4) -0.2904(7) 0.035(3) Uani 1 1 d .
H132 H -0.0798 0.2560 -0.2851 0.042 Uiso 1 1 calc R
C133 C -0.2555(12) 0.2518(4) -0.2503(8) 0.043(4) Uani 1 1 d .
H133 H -0.2415 0.2777 -0.2175 0.052 Uiso 1 1 calc R
C134 C -0.3734(11) 0.2261(4) -0.2587(8) 0.038(3) Uani 1 1 d .
H134 H -0.4408 0.2351 -0.2322 0.046 Uiso 1 1 calc R
C135 C -0.3920(11) 0.1885(4) -0.3046(8) 0.038(4) Uani 1 1 d .
H135 H -0.4711 0.1708 -0.3086 0.046 Uiso 1 1 calc R
C136 C -0.2961(11) 0.1755(4) -0.3459(6) 0.026(3) Uani 1 1 d .
H136 H -0.3106 0.1497 -0.3789 0.031 Uiso 1 1 calc R
I2 I -0.03340(7) 0.38517(3) -0.30935(5) 0.0277(2) Uani 1 1 d .
P2 P 0.2420(3) 0.44491(10) -0.30588(18) 0.0212(7) Uani 1 1 d .
O21 O -0.2492(8) 0.3515(3) -0.3900(5) 0.041(2) Uani 1 1 d .
O22 O -0.4257(8) 0.3758(3) -0.4750(5) 0.039(2) Uani 1 1 d .
O23 O 0.2550(7) 0.4532(2) -0.1440(4) 0.0259(18) Uani 1 1 d .
C20 C -0.3226(11) 0.3818(4) -0.4219(7) 0.029(3) Uani 1 1 d .
C21 C -0.1699(11) 0.4406(4) -0.3469(7) 0.029(3) Uani 1 1 d .
C22 C -0.2899(11) 0.4306(4) -0.3975(7) 0.033(3) Uani 1 1 d .
C23 C -0.3747(12) 0.4672(5) -0.4222(8) 0.041(4) Uani 1 1 d .
H23 H -0.4558 0.4620 -0.4580 0.049 Uiso 1 1 calc R
C24 C -0.3433(13) 0.5106(4) -0.3960(8) 0.041(3) Uani 1 1 d .
H24 H -0.4025 0.5352 -0.4139 0.050 Uiso 1 1 calc R
C25 C -0.2261(12) 0.5190(4) -0.3435(8) 0.039(4) Uani 1 1 d .
H25 H -0.2072 0.5492 -0.3242 0.047 Uiso 1 1 calc R
C26 C -0.1361(11) 0.4841(4) -0.3189(7) 0.030(3) Uani 1 1 d .
H26 H -0.0541 0.4898 -0.2841 0.036 Uiso 1 1 calc R
C27 C 0.1218(10) 0.4261(3) -0.2553(7) 0.022(3) Uani 1 1 d .
C28 C 0.1528(11) 0.4327(4) -0.1748(7) 0.025(3) Uani 1 1 d .
C29 C 0.0609(11) 0.4130(4) -0.1251(7) 0.036(3) Uani 1 1 d .
H29A H 0.0595 0.3794 -0.1292 0.043 Uiso 1 1 calc R
H29B H -0.0298 0.4250 -0.1427 0.043 Uiso 1 1 calc R
H29C H 0.0941 0.4219 -0.0716 0.043 Uiso 1 1 calc R
C211 C 0.1948(10) 0.4268(3) -0.4034(7) 0.021(3) Uani 1 1 d .
C212 C 0.0836(11) 0.4462(4) -0.4504(7) 0.031(3) Uani 1 1 d .
H212 H 0.0379 0.4704 -0.4310 0.037 Uiso 1 1 calc R
C213 C 0.0366(13) 0.4311(4) -0.5258(8) 0.042(4) Uani 1 1 d .
H213 H -0.0412 0.4444 -0.5564 0.050 Uiso 1 1 calc R
C214 C 0.1044(13) 0.3968(4) -0.5552(7) 0.042(4) Uani 1 1 d .
H214 H 0.0747 0.3867 -0.6065 0.050 Uiso 1 1 calc R
C215 C 0.2172(13) 0.3768(4) -0.5087(7) 0.043(4) Uani 1 1 d .
H215 H 0.2644 0.3528 -0.5277 0.052 Uiso 1 1 calc R
C216 C 0.2587(12) 0.3928(4) -0.4340(7) 0.032(3) Uani 1 1 d .
H216 H 0.3357 0.3793 -0.4029 0.039 Uiso 1 1 calc R
C221 C 0.2538(11) 0.5067(4) -0.3115(7) 0.027(3) Uani 1 1 d .
C222 C 0.3177(11) 0.5255(4) -0.3660(7) 0.029(3) Uani 1 1 d .
H222 H 0.3560 0.5061 -0.3985 0.035 Uiso 1 1 calc R
C223 C 0.3250(12) 0.5727(4) -0.3725(7) 0.037(3) Uani 1 1 d .
H223 H 0.3715 0.5860 -0.4080 0.044 Uiso 1 1 calc R
C224 C 0.2651(12) 0.6000(4) -0.3276(8) 0.038(3) Uani 1 1 d .
H224 H 0.2685 0.6324 -0.3332 0.046 Uiso 1 1 calc R
C225 C 0.1996(12) 0.5819(4) -0.2742(7) 0.036(3) Uani 1 1 d .
H225 H 0.1580 0.6017 -0.2437 0.044 Uiso 1 1 calc R
C226 C 0.1948(11) 0.5350(4) -0.2652(7) 0.033(3) Uani 1 1 d .
H226 H 0.1516 0.5221 -0.2278 0.039 Uiso 1 1 calc R
C231 C 0.4039(11) 0.4235(4) -0.2652(6) 0.026(3) Uani 1 1 d .
C232 C 0.4181(10) 0.3765(4) -0.2541(7) 0.031(3) Uani 1 1 d .
H232 H 0.3424 0.3570 -0.2672 0.038 Uiso 1 1 calc R
C233 C 0.5445(12) 0.3577(4) -0.2234(7) 0.038(3) Uani 1 1 d .
H233 H 0.5539 0.3256 -0.2152 0.045 Uiso 1 1 calc R
C234 C 0.6527(11) 0.3854(5) -0.2057(7) 0.037(3) Uani 1 1 d .
H234 H 0.7382 0.3724 -0.1862 0.044 Uiso 1 1 calc R
C235 C 0.6406(11) 0.4316(4) -0.2153(7) 0.033(3) Uani 1 1 d .
H235 H 0.7171 0.4507 -0.2008 0.040 Uiso 1 1 calc R
C236 C 0.5174(11) 0.4514(4) -0.2461(7) 0.027(3) Uani 1 1 d .
H236 H 0.5102 0.4836 -0.2542 0.032 Uiso 1 1 calc R
Cl Cl 0.1462(3) 0.30401(10) -0.23934(19) 0.0352(8) Uani 1 1 d .
N1S N 0.687(2) 0.5472(7) -0.1465(14) 0.165(11) Uani 1 1 d .
C1S C 0.590(2) 0.5432(7) -0.1279(13) 0.092(7) Uani 1 1 d .
C2S C 0.4741(17) 0.5370(7) -0.1017(12) 0.116(9) Uani 1 1 d .
H2SA H 0.4100 0.5610 -0.1226 0.139 Uiso 1 1 calc R
H2SB H 0.4936 0.5385 -0.0457 0.139 Uiso 1 1 calc R
H2SC H 0.4360 0.5068 -0.1182 0.139 Uiso 1 1 calc R

loop_
_atom_site_aniso_label
_atom_site_aniso_U_11
_atom_site_aniso_U_22
_atom_site_aniso_U_33
_atom_site_aniso_U_23
_atom_site_aniso_U_13
_atom_site_aniso_U_12
I1 0.0282(4) 0.0281(4) 0.0312(5) 0.0020(4) 0.0123(3) -0.0002(4)
P1 0.0262(17) 0.0226(17) 0.0254(19) 0.0008(14) 0.0083(14) 0.0016(13)
O11 0.034(5) 0.035(5) 0.059(7) 0.005(5) 0.017(5) -0.006(4)
O12 0.052(6) 0.051(6) 0.048(7) -0.001(5) 0.022(5) -0.011(5)
O13 0.038(5) 0.033(5) 0.033(6) 0.005(4) 0.012(4) -0.009(4)
C10 0.019(7) 0.043(8) 0.039(9) 0.004(7) 0.007(6) 0.015(6)
C11 0.035(8) 0.040(8) 0.018(7) -0.004(6) 0.005(6) 0.007(6)
C12 0.022(7) 0.029(7) 0.029(8) 0.002(6) 0.002(6) 0.006(5)
C13 0.044(8) 0.059(10) 0.026(8) -0.001(7) 0.021(6) 0.002(7)
C14 0.053(9) 0.043(9) 0.048(10) -0.007(7) 0.028(7) 0.008(7)
C15 0.032(8) 0.036(8) 0.040(9) -0.005(7) -0.004(6) 0.003(6)
C16 0.033(7) 0.026(7) 0.033(8) -0.003(6) 0.011(6) -0.001(5)
C17 0.030(7) 0.038(8) 0.019(7) 0.003(6) 0.007(5) 0.003(5)
C18 0.024(7) 0.033(7) 0.033(8) 0.004(6) 0.004(6) 0.005(6)
C19 0.037(8) 0.066(10) 0.044(10) 0.017(8) 0.001(7) -0.012(7)
C111 0.025(7) 0.023(6) 0.016(7) 0.008(5) 0.000(5) -0.002(5)
C112 0.049(8) 0.032(7) 0.016(7) 0.009(6) 0.007(6) 0.006(6)
C113 0.045(8) 0.049(8) 0.017(7) -0.009(7) 0.015(6) 0.002(7)
C114 0.081(12) 0.055(10) 0.026(9) 0.008(8) 0.014(8) 0.002(8)
C115 0.094(12) 0.025(8) 0.042(10) 0.019(7) 0.025(9) 0.021(7)
C116 0.060(9) 0.035(8) 0.016(7) -0.002(6) 0.008(6) 0.014(6)
C121 0.044(8) 0.015(6) 0.031(8) -0.008(5) 0.016(6) -0.005(5)
C122 0.043(8) 0.031(7) 0.026(8) 0.006(6) 0.025(6) 0.002(6)
C123 0.053(9) 0.023(8) 0.050(10) 0.005(7) 0.025(8) 0.011(6)
C124 0.061(10) 0.020(7) 0.062(11) -0.009(7) 0.025(8) -0.011(7)
C125 0.049(9) 0.050(9) 0.034(9) -0.020(7) 0.007(7) -0.019(7)
C126 0.037(8) 0.050(9) 0.026(8) -0.001(7) 0.005(6) 0.005(6)
C131 0.024(7) 0.018(6) 0.034(8) 0.010(6) -0.001(6) 0.006(5)
C132 0.032(7) 0.041(8) 0.035(8) -0.007(7) 0.011(6) -0.008(6)
C133 0.039(8) 0.051(9) 0.043(9) -0.012(7) 0.016(7) 0.006(7)
C134 0.021(7) 0.042(8) 0.061(10) 0.005(7) 0.025(6) 0.013(6)
C135 0.015(6) 0.024(7) 0.073(11) 0.010(7) 0.004(7) 0.007(5)
C136 0.035(7) 0.021(6) 0.018(7) -0.002(5) 0.001(5) 0.010(5)
I2 0.0217(4) 0.0269(4) 0.0355(5) -0.0009(4) 0.0077(3) -0.0006(3)
P2 0.0199(16) 0.0205(16) 0.0232(19) -0.0028(14) 0.0043(13) 0.0028(12)
O21 0.036(5) 0.037(5) 0.049(6) -0.004(5) 0.010(4) -0.001(4)
O22 0.031(5) 0.057(6) 0.028(5) 0.006(4) 0.007(4) -0.016(4)
O23 0.022(4) 0.030(4) 0.026(5) 0.003(4) 0.008(4) -0.005(4)
C20 0.022(7) 0.044(8) 0.026(7) 0.000(7) 0.012(6) -0.004(6)
C21 0.026(7) 0.030(7) 0.034(8) 0.010(6) 0.014(6) 0.012(5)
C22 0.026(7) 0.038(8) 0.037(8) 0.007(6) 0.011(6) 0.008(6)
C23 0.020(7) 0.057(10) 0.045(9) 0.007(8) 0.005(6) 0.000(6)
C24 0.049(9) 0.036(8) 0.044(10) 0.014(7) 0.021(7) 0.007(7)
C25 0.042(8) 0.017(7) 0.065(11) 0.001(7) 0.024(7) -0.007(6)
C26 0.034(7) 0.018(7) 0.040(8) -0.004(6) 0.015(6) 0.001(5)
C27 0.026(6) 0.018(6) 0.026(8) -0.006(5) 0.013(5) -0.010(5)
C28 0.026(7) 0.016(6) 0.038(8) 0.008(6) 0.014(6) 0.001(5)
C29 0.033(7) 0.040(8) 0.037(9) 0.010(6) 0.014(6) 0.001(6)
C211 0.022(6) 0.011(6) 0.031(7) -0.007(5) 0.010(5) 0.001(5)
C212 0.031(7) 0.031(7) 0.036(9) 0.000(6) 0.020(6) 0.002(6)
C213 0.042(8) 0.030(8) 0.053(11) 0.009(7) 0.006(7) -0.001(6)
C214 0.053(9) 0.049(9) 0.021(8) 0.001(7) 0.001(6) 0.004(7)
C215 0.059(9) 0.052(9) 0.019(8) -0.005(7) 0.009(6) 0.027(7)
C216 0.039(8) 0.025(7) 0.032(8) 0.006(6) 0.005(6) 0.002(5)
C221 0.027(7) 0.025(7) 0.027(8) 0.001(6) -0.001(6) 0.000(5)
C222 0.035(7) 0.024(7) 0.027(8) -0.003(6) 0.003(6) 0.001(5)
C223 0.039(8) 0.039(8) 0.032(9) 0.013(7) 0.007(6) -0.002(6)
C224 0.041(8) 0.020(7) 0.049(10) 0.003(7) -0.001(7) 0.011(6)
C225 0.042(8) 0.035(8) 0.030(9) -0.001(6) 0.004(6) 0.003(6)
C226 0.035(7) 0.030(7) 0.036(9) 0.003(6) 0.015(6) -0.005(6)
C231 0.035(7) 0.027(7) 0.020(7) 0.006(5) 0.012(5) 0.013(5)
C232 0.013(6) 0.050(9) 0.031(8) -0.003(6) 0.006(5) 0.003(5)
C233 0.045(8) 0.031(8) 0.042(9) 0.015(6) 0.021(7) 0.012(6)
C234 0.017(6) 0.060(9) 0.036(8) 0.010(7) 0.010(6) -0.002(6)
C235 0.031(7) 0.043(8) 0.024(8) -0.003(6) 0.003(6) -0.010(6)
C236 0.023(7) 0.026(7) 0.032(8) -0.002(6) 0.004(5) -0.010(5)
Cl 0.0383(18) 0.0252(16) 0.045(2) 0.0020(15) 0.0162(15) -0.0041(13)
N1S 0.144(19) 0.157(18) 0.22(3) -0.147(17) 0.094(18) -0.101(16)
C1S 0.062(13) 0.088(15) 0.13(2) -0.066(13) 0.027(14) -0.026(12)
C2S 0.055(12) 0.15(2) 0.13(2) -0.087(16) -0.001(12) -0.014(12)

loop_
_atom_type_symbol
_atom_type_description
_atom_type_scat_dispersion_real
_atom_type_scat_dispersion_imag
_atom_type_scat_source
C C 0.0033 0.0016 'International Tables Vol C Tables 4.2.6.8 and 6.1.1.4'
H H 0.0000 0.0000 'International Tables Vol C Tables 4.2.6.8 and 6.1.1.4'
N N 0.0061 0.0033 'International Tables Vol C Tables 4.2.6.8 and 6.1.1.4'
O O 0.0106 0.0060 'International Tables Vol C Tables 4.2.6.8 and 6.1.1.4'
P P 0.1023 0.0942 'International Tables Vol C Tables 4.2.6.8 and 6.1.1.4'
Cl Cl 0.1484 0.1585 'International Tables Vol C Tables 4.2.6.8 and 6.1.1.4'
I I -0.4742 1.8119 'International Tables Vol C Tables 4.2.6.8 and 6.1.1.4'

loop_
_geom_angle_atom_site_label_1
_geom_angle_atom_site_label_2
_geom_angle_atom_site_label_3
_geom_angle
C17 I1 C11 98.0(5)
C17 I1 O11 169.7(4)
C11 I1 O11 71.6(4)
C17 I1 Cl 87.2(3)
C11 I1 Cl 172.5(3)
O11 I1 Cl 103.1(2)
C17 P1 C111 107.6(5)
C17 P1 C131 113.7(5)
C111 P1 C131 107.2(5)
C17 P1 C121 113.5(6)
C111 P1 C121 106.2(5)
C131 P1 C121 108.2(5)
C10 O11 I1 108.8(8)
O11 C10 O12 124.3(12)
O11 C10 C12 120.5(12)
O12 C10 C12 115.2(12)
C16 C11 C12 121.6(11)
C16 C11 I1 119.9(9)
C12 C11 I1 118.3(9)
C11 C12 C13 117.8(11)
C11 C12 C10 119.5(11)
C13 C12 C10 122.5(12)
C14 C13 C12 120.7(13)
C13 C14 C15 120.8(13)
C14 C15 C16 120.2(12)
C11 C16 C15 118.8(12)
C18 C17 P1 116.8(9)
C18 C17 I1 120.2(8)
P1 C17 I1 121.0(6)
O13 C18 C17 118.6(10)
O13 C18 C19 118.2(11)
C17 C18 C19 123.2(11)
C112 C111 C116 119.6(11)
C112 C111 P1 118.9(9)
C116 C111 P1 121.1(9)
C113 C112 C111 121.4(11)
C112 C113 C114 118.8(12)
C115 C114 C113 119.9(13)
C116 C115 C114 120.3(12)
C115 C116 C111 119.9(12)
C126 C121 C122 117.7(11)
C126 C121 P1 121.1(9)
C122 C121 P1 121.0(9)
C123 C122 C121 120.2(12)
C122 C123 C124 121.4(12)
C123 C124 C125 119.1(12)
C124 C125 C126 120.3(12)
C121 C126 C125 121.0(12)
C132 C131 C136 119.6(11)
C132 C131 P1 118.5(9)
C136 C131 P1 121.9(9)
C133 C132 C131 121.0(12)
C132 C133 C134 119.0(12)
C135 C134 C133 120.4(12)
C134 C135 C136 120.7(11)
C131 C136 C135 119.3(11)
C27 I2 C21 95.7(4)
C27 I2 O21 166.9(4)
C21 I2 O21 71.6(4)
C27 I2 Cl 85.3(3)
C21 I2 Cl 173.2(3)
O21 I2 Cl 107.7(2)
C27 P2 C231 111.9(5)
C27 P2 C211 109.3(5)
C231 P2 C211 109.6(5)
C27 P2 C221 113.6(5)
C231 P2 C221 107.8(5)
C211 P2 C221 104.3(5)
C20 O21 I2 111.1(7)
O21 C20 O22 125.6(12)
O21 C20 C22 118.1(10)
O22 C20 C22 116.3(11)
C26 C21 C22 123.2(10)
C26 C21 I2 118.6(8)
C22 C21 I2 118.2(8)
C23 C22 C21 116.9(11)
C23 C22 C20 123.2(11)
C21 C22 C20 119.9(10)
C24 C23 C22 121.1(12)
C23 C24 C25 120.6(12)
C26 C25 C24 120.8(12)
C21 C26 C25 117.4(11)
C28 C27 P2 116.4(8)
C28 C27 I2 122.9(8)
P2 C27 I2 119.6(6)
O23 C28 C27 120.6(10)
O23 C28 C29 119.4(11)
C27 C28 C29 120.0(10)
C216 C211 C212 117.0(11)
C216 C211 P2 123.4(9)
C212 C211 P2 119.5(8)
C211 C212 C213 121.9(11)
C214 C213 C212 119.5(12)
C213 C214 C215 119.5(12)
C216 C215 C214 118.6(11)
C211 C216 C215 123.4(11)
C226 C221 C222 120.4(11)
C226 C221 P2 121.0(10)
C222 C221 P2 118.5(9)
C223 C222 C221 119.4(11)
C224 C223 C222 119.5(12)
C223 C224 C225 121.8(12)
C224 C225 C226 119.5(12)
C225 C226 C221 119.3(12)
C232 C231 C236 118.8(10)
C232 C231 P2 117.8(9)
C236 C231 P2 123.4(9)
C231 C232 C233 120.0(11)
C234 C233 C232 120.1(12)
C233 C234 C235 120.8(11)
C234 C235 C236 120.7(11)
C235 C236 C231 119.6(11)
I2 Cl I1 113.13(10)
N1S C1S C2S 177(3)

loop_
_geom_bond_atom_site_label_1
_geom_bond_atom_site_label_2
_geom_bond_distance
I1 C17 2.061(12)
I1 C11 2.158(12)
I1 O11 2.605(8)
I1 Cl 3.097(3)
P1 C17 1.744(11)
P1 C111 1.803(11)
P1 C131 1.805(12)
P1 C121 1.815(11)
O11 C10 1.226(14)
O12 C10 1.313(15)
O13 C18 1.260(13)
C10 C12 1.496(17)
C11 C16 1.388(15)
C11 C12 1.394(16)
C12 C13 1.410(16)
C13 C14 1.365(17)
C14 C15 1.379(17)
C15 C16 1.395(16)
C17 C18 1.424(15)
C18 C19 1.502(15)
C111 C112 1.387(16)
C111 C116 1.396(15)
C112 C113 1.355(15)
C113 C114 1.420(17)
C114 C115 1.387(18)
C115 C116 1.367(16)
C121 C126 1.371(15)
C121 C122 1.407(15)
C122 C123 1.354(15)
C123 C124 1.362(17)
C124 C125 1.365(17)
C125 C126 1.377(16)
C131 C132 1.383(15)
C131 C136 1.389(15)
C132 C133 1.377(16)
C133 C134 1.401(16)
C134 C135 1.358(16)
C135 C136 1.395(16)
I2 C27 2.060(10)
I2 C21 2.150(10)
I2 O21 2.569(8)
I2 Cl 3.096(3)
P2 C27 1.756(11)
P2 C231 1.779(11)
P2 C211 1.787(11)
P2 C221 1.808(11)
O21 C20 1.221(13)
O22 C20 1.276(13)
O23 C28 1.231(12)
C20 C22 1.505(16)
C21 C26 1.380(15)
C21 C22 1.397(16)
C22 C23 1.388(16)
C23 C24 1.362(16)
C24 C25 1.383(16)
C25 C26 1.382(15)
C27 C28 1.420(15)
C28 C29 1.531(15)
C211 C216 1.362(14)
C211 C212 1.387(15)
C212 C213 1.404(17)
C213 C214 1.380(17)
C214 C215 1.402(16)
C215 C216 1.394(16)
C221 C226 1.391(16)
C221 C222 1.391(16)
C222 C223 1.385(15)
C223 C224 1.360(17)
C224 C225 1.379(17)
C225 C226 1.380(15)
C231 C232 1.386(15)
C231 C236 1.400(15)
C232 C233 1.406(15)
C233 C234 1.354(16)
C234 C235 1.360(16)
C235 C236 1.392(15)
N1S C1S 1.11(2)
C1S C2S 1.37(2)

loop_
_geom_torsion_atom_site_label_1
_geom_torsion_atom_site_label_2
_geom_torsion_atom_site_label_3
_geom_torsion_atom_site_label_4
_geom_torsion
C17 I1 O11 C10 10(2)
C11 I1 O11 C10 9.7(8)
Cl I1 O11 C10 -175.8(7)
I1 O11 C10 O12 169.4(9)
I1 O11 C10 C12 -9.9(13)
C17 I1 C11 C16 -4.5(10)
O11 I1 C11 C16 175.5(10)
Cl I1 C11 C16 129(2)
C17 I1 C11 C12 172.1(9)
O11 I1 C11 C12 -7.9(8)
Cl I1 C11 C12 -54(3)
C16 C11 C12 C13 -0.6(17)
I1 C11 C12 C13 -177.1(8)
C16 C11 C12 C10 -176.9(10)
I1 C11 C12 C10 6.6(14)
O11 C10 C12 C11 3.9(17)
O12 C10 C12 C11 -175.5(10)
O11 C10 C12 C13 -172.2(11)
O12 C10 C12 C13 8.4(16)
C11 C12 C13 C14 0.8(18)
C10 C12 C13 C14 177.0(11)
C12 C13 C14 C15 0(2)
C13 C14 C15 C16 -0.7(19)
C12 C11 C16 C15 -0.2(17)
I1 C11 C16 C15 176.2(8)
C14 C15 C16 C11 0.9(17)
C111 P1 C17 C18 170.2(9)
C131 P1 C17 C18 51.7(11)
C121 P1 C17 C18 -72.6(11)
C111 P1 C17 I1 6.6(9)
C131 P1 C17 I1 -112.0(7)
C121 P1 C17 I1 123.7(7)
C11 I1 C17 C18 108.1(10)
O11 I1 C17 C18 108(2)
Cl I1 C17 C18 -66.5(9)
C11 I1 C17 P1 -88.8(7)
O11 I1 C17 P1 -89(2)
Cl I1 C17 P1 96.6(7)
P1 C17 C18 O13 5.0(16)
I1 C17 C18 O13 168.8(8)
P1 C17 C18 C19 -174.5(10)
I1 C17 C18 C19 -10.7(17)
C17 P1 C111 C112 75.8(10)
C131 P1 C111 C112 -161.6(9)
C121 P1 C111 C112 -46.0(10)
C17 P1 C111 C116 -97.1(10)
C131 P1 C111 C116 25.6(11)
C121 P1 C111 C116 141.1(10)
C116 C111 C112 C113 3.2(17)
P1 C111 C112 C113 -169.7(9)
C111 C112 C113 C114 -1.2(18)
C112 C113 C114 C115 -1(2)
C113 C114 C115 C116 1(2)
C114 C115 C116 C111 1(2)
C112 C111 C116 C115 -2.9(18)
P1 C111 C116 C115 169.9(10)
C17 P1 C121 C126 -164.8(10)
C111 P1 C121 C126 -46.7(12)
C131 P1 C121 C126 68.1(12)
C17 P1 C121 C122 21.5(12)
C111 P1 C121 C122 139.5(10)
C131 P1 C121 C122 -105.7(10)
C126 C121 C122 C123 2.5(18)
P1 C121 C122 C123 176.5(9)
C121 C122 C123 C124 -4.6(19)
C122 C123 C124 C125 5(2)
C123 C124 C125 C126 -4(2)
C122 C121 C126 C125 -1.2(19)
P1 C121 C126 C125 -175.2(10)
C124 C125 C126 C121 2(2)
C17 P1 C131 C132 39.0(11)
C111 P1 C131 C132 -79.9(10)
C121 P1 C131 C132 166.0(9)
C17 P1 C131 C136 -140.7(9)
C111 P1 C131 C136 100.5(9)
C121 P1 C131 C136 -13.7(11)
C136 C131 C132 C133 -0.2(18)
P1 C131 C132 C133 -179.9(10)
C131 C132 C133 C134 -0.1(19)
C132 C133 C134 C135 1.2(19)
C133 C134 C135 C136 -2.0(19)
C132 C131 C136 C135 -0.5(16)
P1 C131 C136 C135 179.2(9)
C134 C135 C136 C131 1.6(17)
C27 I2 O21 C20 -4(2)
C21 I2 O21 C20 9.8(8)
Cl I2 O21 C20 -177.3(8)
I2 O21 C20 O22 167.9(10)
I2 O21 C20 C22 -11.7(13)
C27 I2 C21 C26 -9.9(10)
O21 I2 C21 C26 173.3(10)
Cl I2 C21 C26 88(3)
C27 I2 C21 C22 171.2(10)
O21 I2 C21 C22 -5.6(9)
Cl I2 C21 C22 -91(3)
C26 C21 C22 C23 2.7(19)
I2 C21 C22 C23 -178.5(9)
C26 C21 C22 C20 -176.6(11)
I2 C21 C22 C20 2.3(16)
O21 C20 C22 C23 -171.4(12)
O22 C20 C22 C23 8.9(18)
O21 C20 C22 C21 7.8(18)
O22 C20 C22 C21 -171.9(11)
C21 C22 C23 C24 -2.1(19)
C20 C22 C23 C24 177.1(12)
C22 C23 C24 C25 0(2)
C23 C24 C25 C26 2(2)
C22 C21 C26 C25 -0.7(18)
I2 C21 C26 C25 -179.5(9)
C24 C25 C26 C21 -1.9(19)
C231 P2 C27 C28 50.7(10)
C211 P2 C27 C28 172.3(8)
C221 P2 C27 C28 -71.6(10)
C231 P2 C27 I2 -117.0(6)
C211 P2 C27 I2 4.6(8)
C221 P2 C27 I2 120.7(6)
C21 I2 C27 C28 100.8(9)
O21 I2 C27 C28 114.1(16)
Cl I2 C27 C28 -72.5(9)
C21 I2 C27 P2 -92.4(7)
O21 I2 C27 P2 -79.0(18)
Cl I2 C27 P2 94.4(6)
P2 C27 C28 O23 4.6(14)
I2 C27 C28 O23 171.8(8)
P2 C27 C28 C29 -173.7(8)
I2 C27 C28 C29 -6.4(14)
C27 P2 C211 C216 -108.0(10)
C231 P2 C211 C216 15.0(11)
C221 P2 C211 C216 130.2(10)
C27 P2 C211 C212 68.6(10)
C231 P2 C211 C212 -168.4(9)
C221 P2 C211 C212 -53.2(10)
C216 C211 C212 C213 1.2(17)
P2 C211 C212 C213 -175.6(9)
C211 C212 C213 C214 -1.7(19)
C212 C213 C214 C215 1(2)
C213 C214 C215 C216 -1(2)
C212 C211 C216 C215 -0.6(18)
P2 C211 C216 C215 176.0(10)
C214 C215 C216 C211 0(2)
C27 P2 C221 C226 13.7(11)
C231 P2 C221 C226 -110.8(10)
C211 P2 C221 C226 132.7(10)
C27 P2 C221 C222 -163.1(8)
C231 P2 C221 C222 72.3(10)
C211 P2 C221 C222 -44.1(10)
C226 C221 C222 C223 1.6(17)
P2 C221 C222 C223 178.4(8)
C221 C222 C223 C224 -2.6(17)
C222 C223 C224 C225 1.6(18)
C223 C224 C225 C226 0.4(18)
C224 C225 C226 C221 -1.4(17)
C222 C221 C226 C225 0.4(17)
P2 C221 C226 C225 -176.4(9)
C27 P2 C231 C232 53.2(11)
C211 P2 C231 C232 -68.2(10)
C221 P2 C231 C232 178.8(9)
C27 P2 C231 C236 -128.6(10)
C211 P2 C231 C236 109.9(10)
C221 P2 C231 C236 -3.0(12)
C236 C231 C232 C233 0.6(18)
P2 C231 C232 C233 178.8(9)
C231 C232 C233 C234 -0.8(19)
C232 C233 C234 C235 2(2)
C233 C234 C235 C236 -2.2(19)
C234 C235 C236 C231 2.0(18)
C232 C231 C236 C235 -1.2(18)
P2 C231 C236 C235 -179.3(9)
C27 I2 Cl I1 -114.5(3)
C21 I2 Cl I1 147(3)
O21 I2 Cl I1 63.9(2)
C17 I1 Cl I2 -109.6(3)
C11 I1 Cl I2 116(3)
O11 I1 Cl I2 71.4(2)
